data_7124570
loop_
_publ_author_name
'Dhokale, Bhausaheb'
'Jadhav, Thaksen'
'Mobin, Shaikh M.'
'Misra, Rajneesh'

_publ_section_title
;
 Meso enamine substituted BODIPYs.
;
_journal_issue 65
_journal_name_full 'Chemical communications (Cambridge, England)'
_journal_page_first 9119
_journal_page_last 9121
_journal_paper_doi 10.1039/c4cc03857f
_journal_volume 50
_journal_year 2014
_chemical_formula_sum 'C16 H18 B F2 N3'
_chemical_formula_weight 301.14
_space_group_IT_number 14
_space_group_name_Hall '-P 2ybc'
_space_group_name_H-M_alt 'P 1 21/c 1'
_symmetry_cell_setting monoclinic
_symmetry_space_group_name_H-M 'P 1 21/c 1'
_atom_sites_solution_hydrogens geom
_atom_sites_solution_primary direct
_atom_sites_solution_secondary difmap
_audit_creation_method SHELXL-97
_cell_angle_alpha 90.00
_cell_angle_beta 110.867(6)
_cell_angle_gamma 90.00
_cell_formula_units_Z 4
_cell_length_a 7.8218(4)
_cell_length_b 23.1144(9)
_cell_length_c 8.5337(4)
_cell_measurement_reflns_used 5862
_cell_measurement_temperature 150(2)
_cell_measurement_theta_max 31.7600
_cell_measurement_theta_min 3.6700
_cell_volume 1441.66(13)
_computing_cell_refinement 'CrysAlis RED, Oxford Diffraction Ltd.,'
_computing_data_collection 'CrysAlis CCD, Oxford Diffraction Ltd.,'
_computing_data_reduction 'CrysAlis RED, Oxford Diffraction Ltd.,'
_computing_molecular_graphics Ortep3
_computing_publication_material Shelx97
_computing_structure_refinement 'SHELXL-97 (Sheldrick, 1997)'
_computing_structure_solution 'SHELXS-97 (Sheldrick, 1997)'
_diffrn_ambient_temperature 150(2)
_diffrn_detector_area_resol_mean 15.9948
_diffrn_measured_fraction_theta_full 0.998
_diffrn_measured_fraction_theta_max 0.998
_diffrn_measurement_device_type 'OXFORD DIFFRACTION SUPER NOVA'
_diffrn_measurement_method \w/q-scan
_diffrn_radiation_monochromator graphite
_diffrn_radiation_source 'Micro-Focus (Mo) X-ray Source'
_diffrn_radiation_type MoK\a
_diffrn_radiation_wavelength 0.71073
_diffrn_reflns_av_R_equivalents 0.0371
_diffrn_reflns_av_sigmaI/netI 0.0285
_diffrn_reflns_limit_h_max 9
_diffrn_reflns_limit_h_min -9
_diffrn_reflns_limit_k_max 27
_diffrn_reflns_limit_k_min -27
_diffrn_reflns_limit_l_max 10
_diffrn_reflns_limit_l_min -9
_diffrn_reflns_number 11087
_diffrn_reflns_theta_full 25.00
_diffrn_reflns_theta_max 25.00
_diffrn_reflns_theta_min 3.10
_exptl_absorpt_coefficient_mu 0.101
_exptl_absorpt_correction_T_max 0.9791
_exptl_absorpt_correction_T_min 0.9675
_exptl_absorpt_correction_type multi-scan
_exptl_absorpt_process_details
;
CrysAlis RED, Oxford Diffraction Ltd.,
Version 1.171.31.7 (release 18-10-2006 CrysAlis171 .NET)
(compiled Oct 18 2006,16:28:17)
Empirical absorption correction using spherical harmonics,
 implemented in SCALE3 ABSPACK scaling algorithm.
;
_exptl_crystal_colour orange
_exptl_crystal_density_diffrn 1.387
_exptl_crystal_density_method 'not measured'
_exptl_crystal_description block
_exptl_crystal_F_000 632
_exptl_crystal_size_max 0.33
_exptl_crystal_size_mid 0.26
_exptl_crystal_size_min 0.21
_refine_diff_density_max 0.198
_refine_diff_density_min -0.209
_refine_diff_density_rms 0.060
_refine_ls_extinction_method none
_refine_ls_goodness_of_fit_ref 1.127
_refine_ls_hydrogen_treatment riding
_refine_ls_matrix_type full
_refine_ls_number_parameters 199
_refine_ls_number_reflns 2523
_refine_ls_number_restraints 0
_refine_ls_restrained_S_all 1.127
_refine_ls_R_factor_all 0.0445
_refine_ls_R_factor_gt 0.0374
_refine_ls_shift/su_max 0.000
_refine_ls_shift/su_mean 0.000
_refine_ls_structure_factor_coef Fsqd
_refine_ls_weighting_details 'calc w=1/[\s^2^(Fo^2^)+(0.0288P)^2^+0.5953P] where P=(Fo^2^+2Fc^2^)/3'
_refine_ls_weighting_scheme calc
_refine_ls_wR_factor_gt 0.0857
_refine_ls_wR_factor_ref 0.0889
_reflns_number_gt 2188
_reflns_number_total 2523
_reflns_threshold_expression >2sigma(I)
_cod_data_source_file c4cc03857f2.cif
_cod_data_source_block 5a
_cod_depositor_comments
;
The following automatic conversions were performed:

data item '_symmetry_cell_setting' value 'Monoclinic' was changed to
'monoclinic' in accordance with the
/home/saulius/struct/COD-crude-data/automatic-downloads/DataCite-retrospective/RSC/depositions/lib/dictionaries/cif_core.dic
dictionary named 'cif_core.dic' version 2.4.2 last updated on
2011-04-26.

Automatic conversion script
Id: cif_fix_values 6909 2019-04-08 15:41:33Z antanas 
;
_cod_original_cell_volume 1441.66(11)
_cod_original_sg_symbol_H-M 'P 21/c'
_cod_database_code 7124570

loop_
_symmetry_equiv_pos_as_xyz
'x, y, z'
'-x, y+1/2, -z+1/2'
'-x, -y, -z'
'x, -y-1/2, z-1/2'

loop_
_atom_site_label
_atom_site_type_symbol
_atom_site_fract_x
_atom_site_fract_y
_atom_site_fract_z
_atom_site_U_iso_or_equiv
_atom_site_adp_type
_atom_site_occupancy
_atom_site_symmetry_multiplicity
_atom_site_calc_flag
_atom_site_refinement_flags
B1 B 1.1287(2) 0.14193(8) 0.5223(2) 0.0219(4) Uani 1 1 d .
F1 F 1.20068(14) 0.18550(4) 0.64018(12) 0.0336(3) Uani 1 1 d .
F2 F 0.93931(13) 0.15058(4) 0.44628(13) 0.0310(3) Uani 1 1 d .
N1 N 1.16831(17) 0.08233(5) 0.60770(16) 0.0189(3) Uani 1 1 d .
N2 N 1.22045(17) 0.14173(5) 0.39095(16) 0.0211(3) Uani 1 1 d .
N3 N 1.33994(17) -0.11327(6) 0.27065(16) 0.0212(3) Uani 1 1 d .
C1 C 1.1459(2) 0.06905(7) 0.75375(19) 0.0220(4) Uani 1 1 d .
H1 H 1.1058 0.0953 0.8192 0.026 Uiso 1 1 calc R
C2 C 1.1898(2) 0.01190(7) 0.7931(2) 0.0228(4) Uani 1 1 d .
H2 H 1.1853 -0.0081 0.8888 0.027 Uiso 1 1 calc R
C3 C 1.2420(2) -0.01099(7) 0.66601(19) 0.0212(4) Uani 1 1 d .
H3 H 1.2808 -0.0496 0.6598 0.025 Uiso 1 1 calc R
C4 C 1.22735(19) 0.03289(6) 0.54905(19) 0.0174(3) Uani 1 1 d .
C5 C 1.26765(19) 0.03584(6) 0.39694(19) 0.0171(3) Uani 1 1 d .
C6 C 1.2744(2) 0.09253(7) 0.32761(19) 0.0196(3) Uani 1 1 d .
C7 C 1.3350(2) 0.11006(7) 0.1997(2) 0.0252(4) Uani 1 1 d .
H7 H 1.3799 0.0855 0.1337 0.030 Uiso 1 1 calc R
C8 C 1.3179(2) 0.17005(8) 0.1863(2) 0.0308(4) Uani 1 1 d .
H8 H 1.3496 0.1940 0.1103 0.037 Uiso 1 1 calc R
C9 C 1.2461(2) 0.18812(7) 0.3042(2) 0.0270(4) Uani 1 1 d .
H9 H 1.2187 0.2271 0.3220 0.032 Uiso 1 1 calc R
C10 C 1.30661(19) -0.01098(7) 0.31145(19) 0.0192(3) Uani 1 1 d .
H10 H 1.3424 -0.0021 0.2189 0.023 Uiso 1 1 calc R
C11 C 1.2982(2) -0.06921(7) 0.34813(19) 0.0199(3) Uani 1 1 d .
H11 H 1.2583 -0.0782 0.4382 0.024 Uiso 1 1 calc R
C12 C 1.3150(2) -0.17335(7) 0.3148(2) 0.0274(4) Uani 1 1 d .
H12A H 1.2740 -0.1738 0.4120 0.033 Uiso 1 1 calc R
H12B H 1.4329 -0.1943 0.3468 0.033 Uiso 1 1 calc R
C13 C 1.1733(2) -0.20352(7) 0.1661(2) 0.0297(4) Uani 1 1 d .
H13A H 1.1668 -0.2449 0.1930 0.036 Uiso 1 1 calc R
H13B H 1.0515 -0.1861 0.1453 0.036 Uiso 1 1 calc R
C14 C 1.2205(2) -0.19829(7) 0.0088(2) 0.0285(4) Uani 1 1 d .
H14A H 1.1196 -0.2146 -0.0876 0.034 Uiso 1 1 calc R
H14B H 1.3324 -0.2210 0.0232 0.034 Uiso 1 1 calc R
C15 C 1.2513(2) -0.13558(7) -0.0275(2) 0.0281(4) Uani 1 1 d .
H15A H 1.1355 -0.1137 -0.0550 0.034 Uiso 1 1 calc R
H15B H 1.2910 -0.1336 -0.1254 0.034 Uiso 1 1 calc R
C16 C 1.3973(2) -0.10864(7) 0.1251(2) 0.0234(4) Uani 1 1 d .
H16A H 1.5152 -0.1289 0.1485 0.028 Uiso 1 1 calc R
H16B H 1.4145 -0.0675 0.1025 0.028 Uiso 1 1 calc R

loop_
_atom_site_aniso_label
_atom_site_aniso_U_11
_atom_site_aniso_U_22
_atom_site_aniso_U_33
_atom_site_aniso_U_23
_atom_site_aniso_U_13
_atom_site_aniso_U_12
B1 0.0264(10) 0.0149(9) 0.0231(10) -0.0017(7) 0.0072(8) 0.0017(7)
F1 0.0520(6) 0.0189(5) 0.0294(6) -0.0070(4) 0.0139(5) -0.0018(4)
F2 0.0286(5) 0.0305(6) 0.0340(6) 0.0087(4) 0.0115(4) 0.0104(4)
N1 0.0208(7) 0.0179(7) 0.0168(7) -0.0012(5) 0.0053(5) 0.0006(5)
N2 0.0243(7) 0.0146(7) 0.0216(7) 0.0014(5) 0.0048(6) 0.0002(5)
N3 0.0268(7) 0.0179(7) 0.0192(7) -0.0019(5) 0.0084(6) -0.0015(6)
C1 0.0218(8) 0.0259(9) 0.0183(8) -0.0026(7) 0.0072(6) 0.0000(7)
C2 0.0261(8) 0.0253(9) 0.0174(8) 0.0031(7) 0.0084(7) -0.0008(7)
C3 0.0242(8) 0.0158(8) 0.0219(9) 0.0002(6) 0.0062(7) 0.0000(6)
C4 0.0150(7) 0.0159(8) 0.0182(8) -0.0012(6) 0.0021(6) -0.0009(6)
C5 0.0134(7) 0.0184(8) 0.0167(8) -0.0006(6) 0.0020(6) -0.0007(6)
C6 0.0194(8) 0.0188(8) 0.0178(8) -0.0009(6) 0.0034(6) 0.0001(6)
C7 0.0289(9) 0.0268(9) 0.0212(9) 0.0028(7) 0.0104(7) 0.0008(7)
C8 0.0364(10) 0.0285(10) 0.0288(10) 0.0100(8) 0.0131(8) -0.0015(8)
C9 0.0308(9) 0.0168(8) 0.0302(10) 0.0045(7) 0.0067(7) -0.0009(7)
C10 0.0186(8) 0.0220(8) 0.0167(8) -0.0007(6) 0.0060(6) -0.0017(6)
C11 0.0205(8) 0.0213(9) 0.0167(8) -0.0031(6) 0.0051(6) -0.0029(6)
C12 0.0453(10) 0.0173(8) 0.0217(9) 0.0017(7) 0.0145(8) -0.0007(7)
C13 0.0400(10) 0.0187(9) 0.0344(10) -0.0042(7) 0.0181(8) -0.0069(7)
C14 0.0345(9) 0.0256(9) 0.0237(9) -0.0080(7) 0.0082(7) -0.0044(7)
C15 0.0357(10) 0.0295(10) 0.0198(9) 0.0008(7) 0.0106(7) 0.0010(8)
C16 0.0271(9) 0.0203(8) 0.0267(9) -0.0007(7) 0.0145(7) -0.0009(7)

loop_
_atom_type_symbol
_atom_type_description
_atom_type_scat_dispersion_real
_atom_type_scat_dispersion_imag
_atom_type_scat_source
C C 0.0033 0.0016 'International Tables Vol C Tables 4.2.6.8 and 6.1.1.4'
H H 0.0000 0.0000 'International Tables Vol C Tables 4.2.6.8 and 6.1.1.4'
N N 0.0061 0.0033 'International Tables Vol C Tables 4.2.6.8 and 6.1.1.4'
F F 0.0171 0.0103 'International Tables Vol C Tables 4.2.6.8 and 6.1.1.4'
B B 0.0013 0.0007 'International Tables Vol C Tables 4.2.6.8 and 6.1.1.4'

loop_
_geom_angle_atom_site_label_1
_geom_angle_atom_site_label_2
_geom_angle_atom_site_label_3
_geom_angle
F1 B1 F2 108.63(13)
F1 B1 N2 110.89(14)
F2 B1 N2 110.79(13)
F1 B1 N1 110.12(13)
F2 B1 N1 110.36(13)
N2 B1 N1 106.04(13)
C1 N1 C4 108.27(13)
C1 N1 B1 124.67(13)
C4 N1 B1 127.03(13)
C9 N2 C6 108.10(14)
C9 N2 B1 126.53(14)
C6 N2 B1 125.05(13)
C11 N3 C16 125.03(14)
C11 N3 C12 121.50(14)
C16 N3 C12 113.22(12)
N1 C1 C2 109.82(14)
N1 C1 H1 125.1
C2 C1 H1 125.1
C1 C2 C3 106.96(14)
C1 C2 H2 126.5
C3 C2 H2 126.5
C2 C3 C4 107.94(14)
C2 C3 H3 126.0
C4 C3 H3 126.0
N1 C4 C3 107.00(13)
N1 C4 C5 119.47(13)
C3 C4 C5 133.45(14)
C10 C5 C4 126.23(14)
C10 C5 C6 116.19(14)
C4 C5 C6 117.55(13)
N2 C6 C7 107.55(14)
N2 C6 C5 121.51(14)
C7 C6 C5 130.90(15)
C8 C7 C6 107.68(15)
C8 C7 H7 126.2
C6 C7 H7 126.2
C9 C8 C7 107.04(15)
C9 C8 H8 126.5
C7 C8 H8 126.5
N2 C9 C8 109.62(15)
N2 C9 H9 125.2
C8 C9 H9 125.2
C11 C10 C5 126.59(15)
C11 C10 H10 116.7
C5 C10 H10 116.7
N3 C11 C10 126.60(15)
N3 C11 H11 116.7
C10 C11 H11 116.7
N3 C12 C13 110.03(13)
N3 C12 H12A 109.7
C13 C12 H12A 109.7
N3 C12 H12B 109.7
C13 C12 H12B 109.7
H12A C12 H12B 108.2
C14 C13 C12 111.47(14)
C14 C13 H13A 109.3
C12 C13 H13A 109.3
C14 C13 H13B 109.3
C12 C13 H13B 109.3
H13A C13 H13B 108.0
C13 C14 C15 111.26(14)
C13 C14 H14A 109.4
C15 C14 H14A 109.4
C13 C14 H14B 109.4
C15 C14 H14B 109.4
H14A C14 H14B 108.0
C14 C15 C16 109.89(14)
C14 C15 H15A 109.7
C16 C15 H15A 109.7
C14 C15 H15B 109.7
C16 C15 H15B 109.7
H15A C15 H15B 108.2
N3 C16 C15 109.36(13)
N3 C16 H16A 109.8
C15 C16 H16A 109.8
N3 C16 H16B 109.8
C15 C16 H16B 109.8
H16A C16 H16B 108.3

loop_
_geom_bond_atom_site_label_1
_geom_bond_atom_site_label_2
_geom_bond_distance
B1 F1 1.393(2)
B1 F2 1.404(2)
B1 N2 1.531(2)
B1 N1 1.538(2)
N1 C1 1.354(2)
N1 C4 1.3907(19)
N2 C9 1.358(2)
N2 C6 1.388(2)
N3 C11 1.317(2)
N3 C16 1.467(2)
N3 C12 1.470(2)
C1 C2 1.376(2)
C1 H1 0.9500
C2 C3 1.393(2)
C2 H2 0.9500
C3 C4 1.399(2)
C3 H3 0.9500
C4 C5 1.442(2)
C5 C10 1.398(2)
C5 C6 1.446(2)
C6 C7 1.396(2)
C7 C8 1.394(2)
C7 H7 0.9500
C8 C9 1.381(3)
C8 H8 0.9500
C9 H9 0.9500
C10 C11 1.389(2)
C10 H10 0.9500
C11 H11 0.9500
C12 C13 1.524(2)
C12 H12A 0.9900
C12 H12B 0.9900
C13 C14 1.518(2)
C13 H13A 0.9900
C13 H13B 0.9900
C14 C15 1.520(2)
C14 H14A 0.9900
C14 H14B 0.9900
C15 C16 1.526(2)
C15 H15A 0.9900
C15 H15B 0.9900
C16 H16A 0.9900
C16 H16B 0.9900

loop_
_geom_torsion_atom_site_label_1
_geom_torsion_atom_site_label_2
_geom_torsion_atom_site_label_3
_geom_torsion_atom_site_label_4
_geom_torsion
F1 B1 N1 C1 45.1(2)
F2 B1 N1 C1 -74.82(18)
N2 B1 N1 C1 165.13(13)
F1 B1 N1 C4 -136.77(14)
F2 B1 N1 C4 103.31(17)
N2 B1 N1 C4 -16.7(2)
F1 B1 N2 C9 -49.3(2)
F2 B1 N2 C9 71.43(19)
N1 B1 N2 C9 -168.81(14)
F1 B1 N2 C6 137.99(14)
F2 B1 N2 C6 -101.30(16)
N1 B1 N2 C6 18.46(19)
C4 N1 C1 C2 0.30(17)
B1 N1 C1 C2 178.72(14)
N1 C1 C2 C3 0.16(17)
C1 C2 C3 C4 -0.55(17)
C1 N1 C4 C3 -0.63(16)
B1 N1 C4 C3 -179.01(14)
C1 N1 C4 C5 -177.95(13)
B1 N1 C4 C5 3.7(2)
C2 C3 C4 N1 0.72(16)
C2 C3 C4 C5 177.51(15)
N1 C4 C5 C10 -171.78(13)
C3 C4 C5 C10 11.8(3)
N1 C4 C5 C6 10.3(2)
C3 C4 C5 C6 -166.20(15)
C9 N2 C6 C7 0.32(17)
B1 N2 C6 C7 174.18(14)
C9 N2 C6 C5 178.53(13)
B1 N2 C6 C5 -7.6(2)
C10 C5 C6 N2 173.37(13)
C4 C5 C6 N2 -8.5(2)
C10 C5 C6 C7 -8.9(2)
C4 C5 C6 C7 169.28(15)
N2 C6 C7 C8 0.12(18)
C5 C6 C7 C8 -177.86(15)
C6 C7 C8 C9 -0.51(19)
C6 N2 C9 C8 -0.65(18)
B1 N2 C9 C8 -174.40(14)
C7 C8 C9 N2 0.72(19)
C4 C5 C10 C11 6.1(2)
C6 C5 C10 C11 -175.95(14)
C16 N3 C11 C10 -2.4(2)
C12 N3 C11 C10 -176.30(14)
C5 C10 C11 N3 -177.90(15)
C11 N3 C12 C13 116.40(16)
C16 N3 C12 C13 -58.14(18)
N3 C12 C13 C14 53.24(19)
C12 C13 C14 C15 -53.11(19)
C13 C14 C15 C16 55.07(19)
C11 N3 C16 C15 -113.65(16)
C12 N3 C16 C15 60.65(17)
C14 C15 C16 N3 -57.72(18)
